data_7132293
loop_
_publ_author_name
'Dyguda, Mateusz'
'Przydacz, Artur'
'Albrecht, &#x141;ukasz'

_publ_section_title
;
 Dearomative, aminocatalytic formal normal-electron-demand aza-Diels-Alder
 cycloaddition in the synthesis of tetrahydrofuropyridines.
;
_journal_issue 86
_journal_name_full 'Chemical communications (Cambridge, England)'
_journal_page_first 12903
_journal_page_last 12906
_journal_paper_doi 10.1039/d3cc03946c
_journal_volume 59
_journal_year 2023
_chemical_absolute_configuration ad
_chemical_formula_moiety 'C27 H22 N2 O2 S'
_chemical_formula_sum 'C27 H22 N2 O2 S'
_chemical_formula_weight 438.53
_chemical_name_systematic
;
(6R,7S)-5-(benzo[d]thiazol-2-yl)-6-(3-methoxyphenyl)-7-phenyl-4,5,6,7-tetrahydrofuro[3,2-c]pyridine
;
_space_group_IT_number 4
_space_group_name_Hall 'P 2yb'
_space_group_name_H-M_alt 'P 1 21 1'
_symmetry_cell_setting monoclinic
_symmetry_Int_Tables_number 4
_symmetry_space_group_name_Hall 'P 2yb'
_symmetry_space_group_name_H-M 'P 1 21 1'
_atom_sites_solution_hydrogens geom
_atom_sites_solution_primary difmap
_atom_sites_solution_secondary difmap
_audit_update_record
;
2023-05-25 deposited with the CCDC.	2023-10-05 downloaded from the CCDC.
;
_cell_angle_alpha 90
_cell_angle_beta 107.691(1)
_cell_angle_gamma 90
_cell_formula_units_Z 4
_cell_length_a 9.3277(1)
_cell_length_b 26.9016(1)
_cell_length_c 9.3909(1)
_cell_measurement_reflns_used 101758
_cell_measurement_temperature 100
_cell_measurement_theta_max 78.6330
_cell_measurement_theta_min 3.2770
_cell_volume 2245.02(4)
_computing_cell_refinement 'CrysAlisPro 1.171.42.79a (Rigaku OD, 2022)'
_computing_data_collection 'CrysAlisPro 1.171.42.79a (Rigaku OD, 2022)'
_computing_data_reduction 'CrysAlisPro 1.171.42.79a (Rigaku OD, 2022)'
_computing_structure_refinement 'SHELXL-2019/2 (Sheldrick, 2019)'
_diffrn_ambient_environment N~2~
_diffrn_ambient_temperature 100
_diffrn_detector 'Hybrid Pixel Array Detector'
_diffrn_detector_area_resol_mean 5.8140
_diffrn_detector_type 'Pilatus 300K'
_diffrn_measured_fraction_theta_full 1.000
_diffrn_measured_fraction_theta_max 1.000
_diffrn_measurement_device 'four-circle diffractometer'
_diffrn_measurement_device_type 'XtaLAB Synergy, Dualflex, Pilatus 300K'
_diffrn_measurement_method '\w scans'
_diffrn_radiation_monochromator mirror
_diffrn_radiation_probe x-ray
_diffrn_radiation_type 'Cu K\a'
_diffrn_radiation_wavelength 1.54184
_diffrn_reflns_av_R_equivalents 0.0290
_diffrn_reflns_av_unetI/netI 0.0096
_diffrn_reflns_limit_h_max 11
_diffrn_reflns_limit_h_min -11
_diffrn_reflns_limit_k_max 32
_diffrn_reflns_limit_k_min -32
_diffrn_reflns_limit_l_max 11
_diffrn_reflns_limit_l_min -11
_diffrn_reflns_number 112889
_diffrn_reflns_theta_full 67.68
_diffrn_reflns_theta_max 67.74
_diffrn_reflns_theta_min 3.29
_diffrn_source 'micro-focus sealed X-ray tube'
_diffrn_source_type 'PhotonJet (Cu) X-ray Source'
_exptl_absorpt_coefficient_mu 1.491
_exptl_absorpt_correction_T_max 1.000
_exptl_absorpt_correction_T_min 0.397
_exptl_absorpt_correction_type gaussian
_exptl_absorpt_process_details
;
CrysAlisPro 1.171.42.79a (Rigaku Oxford Diffraction, 2022)
Numerical absorption correction based on gaussian integration over
a multifaceted crystal model
Empirical absorption correction using spherical harmonics,
implemented in SCALE3 ABSPACK scaling algorithm.
Empirical correction (ABSPACK) includes:
- Absorption correction using spherical harmonics
- Frame scaling
- Detector area scaling
;
_exptl_crystal_colour colourless
_exptl_crystal_density_diffrn 1.297
_exptl_crystal_description prism
_exptl_crystal_F_000 920
_exptl_crystal_size_max 0.46
_exptl_crystal_size_mid 0.22
_exptl_crystal_size_min 0.12
_refine_diff_density_max 0.197
_refine_diff_density_min -0.159
_refine_diff_density_rms 0.029
_refine_ls_abs_structure_details
;
 Flack x determined using 3911 quotients [(I+)-(I-)]/[(I+)+(I-)]
 (Parsons, Flack and Wagner, Acta Cryst. B69 (2013) 249-259).
;
_refine_ls_abs_structure_Flack 0.005(4)
_refine_ls_extinction_coef 0.00056(11)
_refine_ls_extinction_expression Fc^*^=kFc[1+0.001xFc^2^\l^3^/sin(2\q)]^-1/4^
_refine_ls_extinction_method 'SHELXL-2019/2 (Sheldrick 2019)'
_refine_ls_goodness_of_fit_ref 1.034
_refine_ls_hydrogen_treatment constr
_refine_ls_matrix_type full
_refine_ls_number_parameters 580
_refine_ls_number_reflns 8120
_refine_ls_number_restraints 1
_refine_ls_restrained_S_all 1.034
_refine_ls_R_factor_all 0.0223
_refine_ls_R_factor_gt 0.0222
_refine_ls_shift/su_max 0.001
_refine_ls_shift/su_mean 0.000
_refine_ls_structure_factor_coef Fsqd
_refine_ls_weighting_details 'w=1/[\s^2^(Fo^2^)+(0.0384P)^2^+0.4136P] where P=(Fo^2^+2Fc^2^)/3'
_refine_ls_weighting_scheme calc
_refine_ls_wR_factor_gt 0.0599
_refine_ls_wR_factor_ref 0.0600
_reflns_number_gt 8091
_reflns_number_total 8120
_reflns_threshold_expression I>2\s(I)
_cod_data_source_file d3cc03946c2.cif
_cod_data_source_block BDP2
_cod_original_sg_symbol_H-M 'P 21'
_cod_database_code 7132293

loop_
_space_group_symop_id
_space_group_symop_operation_xyz
1 x,y,z
2 -x,1/2+y,-z

loop_
_atom_site_aniso_label
_atom_site_aniso_U_11
_atom_site_aniso_U_22
_atom_site_aniso_U_33
_atom_site_aniso_U_23
_atom_site_aniso_U_13
_atom_site_aniso_U_12
S1 0.0198(2) 0.0245(2) 0.0289(2) 0.0066(2) 0.0076(2) -0.0034(2)
S2 0.0200(2) 0.0274(2) 0.0222(2) 0.0048(2) 0.0084(2) -0.0030(2)
O1 0.0200(6) 0.0233(7) 0.0260(7) 0.0006(5) 0.0049(5) -0.0008(5)
O2 0.0379(8) 0.0212(7) 0.0394(8) 0.0087(6) 0.0145(7) 0.0028(6)
N1 0.0203(8) 0.0194(7) 0.0200(8) 0.0001(6) 0.0071(6) -0.0007(6)
N2 0.0199(8) 0.0182(7) 0.0222(8) 0.0032(6) 0.0074(6) -0.0022(6)
C1 0.0235(10) 0.0231(9) 0.0201(9) -0.0020(7) 0.0086(7) -0.0003(8)
C2 0.0210(9) 0.0230(9) 0.0183(9) -0.0046(7) 0.0086(7) -0.0021(7)
C3 0.0252(10) 0.0246(10) 0.0228(9) 0.0001(8) 0.0071(8) -0.0011(8)
O3 0.0201(7) 0.0232(7) 0.0250(7) -0.0031(5) 0.0053(5) 0.0016(5)
O4 0.0332(7) 0.0196(7) 0.0237(7) 0.0046(5) 0.0123(6) 0.0001(6)
C4 0.0237(10) 0.0309(11) 0.0228(9) -0.0002(8) 0.0050(8) 0.0028(8)
C5 0.0199(9) 0.0381(11) 0.0227(9) -0.0037(8) 0.0070(8) -0.0012(8)
C6 0.0221(10) 0.0318(10) 0.0247(10) -0.0003(8) 0.0090(8) -0.0049(8)
C7 0.0210(9) 0.0191(9) 0.0190(8) -0.0039(7) 0.0100(7) -0.0035(7)
C8 0.0213(9) 0.0187(9) 0.0244(9) 0.0036(7) 0.0088(8) -0.0006(7)
C9 0.0221(9) 0.0199(9) 0.0231(9) 0.0024(7) 0.0084(8) 0.0008(7)
C10 0.0206(9) 0.0184(9) 0.0228(9) -0.0012(7) 0.0080(7) 0.0003(7)
C11 0.0219(9) 0.0181(9) 0.0224(9) -0.0030(7) 0.0096(8) 0.0000(7)
C12 0.0203(9) 0.0205(9) 0.0245(9) 0.0035(7) 0.0082(8) -0.0043(7)
C13 0.0217(10) 0.0194(9) 0.0305(10) -0.0034(8) 0.0087(8) -0.0034(7)
C14 0.0340(12) 0.0261(10) 0.0334(11) -0.0051(9) 0.0145(9) -0.0050(9)
C15 0.0491(15) 0.0374(13) 0.0453(14) -0.0156(11) 0.0249(12) -0.0069(11)
C16 0.0434(14) 0.0301(12) 0.0628(17) -0.0196(11) 0.0210(12) -0.0002(10)
C17 0.0336(12) 0.0214(10) 0.0542(14) -0.0049(10) 0.0109(11) -0.0005(9)
C18 0.0237(10) 0.0227(10) 0.0376(12) -0.0013(8) 0.0079(9) -0.0026(8)
C19 0.0212(9) 0.0286(10) 0.0180(9) 0.0024(8) 0.0059(7) 0.0013(8)
C20 0.0314(11) 0.0303(11) 0.0265(10) 0.0009(8) 0.0114(9) -0.0051(9)
C21 0.0298(11) 0.0503(14) 0.0245(10) 0.0033(9) 0.0137(9) -0.0092(10)
C22 0.0258(10) 0.0502(13) 0.0227(10) -0.0016(9) 0.0095(8) 0.0058(10)
C23 0.0283(11) 0.0345(11) 0.0213(9) 0.0009(8) 0.0062(8) 0.0079(9)
C24 0.0258(10) 0.0277(10) 0.0200(9) 0.0030(7) 0.0073(8) 0.0035(8)
C25 0.0218(10) 0.0193(9) 0.0284(10) -0.0015(7) 0.0115(8) -0.0024(7)
C26 0.0186(9) 0.0221(9) 0.0326(10) -0.0010(8) 0.0090(8) -0.0047(7)
C27 0.0404(13) 0.0250(11) 0.0492(14) 0.0138(10) 0.0061(11) 0.0011(10)
N3 0.0201(8) 0.0230(7) 0.0158(7) 0.0010(6) 0.0067(6) 0.0001(6)
N4 0.0183(7) 0.0215(7) 0.0165(7) 0.0027(6) 0.0072(6) -0.0013(6)
C31 0.0224(9) 0.0206(9) 0.0210(9) -0.0040(7) 0.0073(8) 0.0000(7)
C32 0.0202(9) 0.0193(8) 0.0183(8) -0.0039(7) 0.0065(7) 0.0009(7)
C33 0.0264(10) 0.0289(10) 0.0209(9) -0.0001(8) 0.0063(8) 0.0027(8)
C34 0.0265(10) 0.0304(11) 0.0222(9) -0.0054(8) 0.0007(8) 0.0065(8)
C35 0.0190(10) 0.0338(11) 0.0322(11) -0.0122(9) 0.0044(8) 0.0017(8)
C36 0.0218(10) 0.0301(10) 0.0310(10) -0.0057(8) 0.0113(8) -0.0029(8)
C37 0.0204(9) 0.0172(8) 0.0180(8) -0.0029(7) 0.0095(7) -0.0007(7)
C38 0.0188(8) 0.0181(8) 0.0168(8) 0.0016(7) 0.0049(7) 0.0003(7)
C39 0.0211(9) 0.0197(9) 0.0187(8) -0.0001(7) 0.0062(7) 0.0019(7)
C40 0.0185(9) 0.0219(9) 0.0205(9) -0.0043(7) 0.0061(7) 0.0008(7)
C41 0.0207(9) 0.0215(9) 0.0188(8) -0.0028(7) 0.0095(7) -0.0005(7)
C42 0.0203(9) 0.0233(9) 0.0220(9) 0.0029(7) 0.0097(8) -0.0021(7)
C43 0.0162(9) 0.0218(9) 0.0176(8) -0.0002(7) 0.0050(7) -0.0005(7)
C44 0.0232(10) 0.0224(9) 0.0206(9) 0.0021(7) 0.0083(8) -0.0007(7)
C45 0.0234(10) 0.0222(9) 0.0231(9) -0.0025(8) 0.0073(8) 0.0005(8)
C46 0.0170(9) 0.0308(10) 0.0193(9) -0.0056(7) 0.0060(7) 0.0004(7)
C47 0.0173(9) 0.0311(10) 0.0161(9) 0.0020(7) 0.0060(7) -0.0021(7)
C48 0.0175(8) 0.0214(9) 0.0192(8) 0.0012(7) 0.0045(7) -0.0010(7)
C49 0.0207(9) 0.0206(9) 0.0275(10) -0.0008(8) 0.0078(8) 0.0021(7)
C50 0.0415(13) 0.0237(10) 0.0367(11) 0.0029(9) 0.0163(10) 0.0053(9)
C51 0.0555(16) 0.0208(11) 0.0554(15) 0.0031(10) 0.0232(13) 0.0060(10)
C52 0.0459(14) 0.0237(11) 0.0582(15) -0.0107(10) 0.0169(12) 0.0048(10)
C53 0.0502(14) 0.0367(13) 0.0353(12) -0.0123(10) 0.0151(11) 0.0029(11)
C54 0.0400(12) 0.0253(11) 0.0304(11) -0.0020(9) 0.0120(9) 0.0021(9)
C55 0.0233(10) 0.0230(9) 0.0261(10) -0.0030(8) 0.0113(8) -0.0025(8)
C56 0.0211(9) 0.0262(10) 0.0286(10) -0.0073(8) 0.0094(8) -0.0041(8)
C57 0.0427(13) 0.0300(11) 0.0284(11) 0.0086(9) 0.0124(9) -0.0030(9)

loop_
_atom_site_label
_atom_site_type_symbol
_atom_site_thermal_displace_type
_atom_site_fract_x
_atom_site_fract_y
_atom_site_fract_z
_atom_site_occupancy
_atom_site_U_iso_or_equiv
_atom_site_calc_flag
_atom_site_refinement_flags
_atom_site_disorder_assembly
_atom_site_disorder_group
S1 S Uani -0.06851(5) 0.61477(2) 0.33434(5) 1.000 0.0244(1) d . . .
S2 S Uani 1.28651(5) 0.38608(2) 0.93474(5) 1.000 0.0228(1) d . . .
O1 O Uani 0.63544(15) 0.66000(5) 0.67527(15) 1.000 0.0236(4) d . . .
O2 O Uani 0.32068(17) 0.51721(5) 0.60775(17) 1.000 0.0322(4) d . . .
N1 N Uani 0.01510(18) 0.69114(6) 0.20539(17) 1.000 0.0197(4) d . . .
N2 N Uani 0.21543(18) 0.64960(6) 0.37576(17) 1.000 0.0199(4) d . . .
C1 C Uani -0.2076(2) 0.64907(7) 0.2066(2) 1.000 0.0218(5) d . . .
C2 C Uani -0.1410(2) 0.68837(7) 0.1506(2) 1.000 0.0202(5) d . . .
C3 C Uani -0.2325(2) 0.72084(7) 0.0465(2) 1.000 0.0242(6) d . . .
O3 O Uani 0.54846(15) 0.37021(5) 0.66137(15) 1.000 0.0231(4) d . . .
O4 O Uani 1.00781(16) 0.43259(5) 0.51794(15) 1.000 0.0247(4) d . . .
C4 C Uani -0.3868(2) 0.71385(8) 0.0022(2) 1.000 0.0263(6) d . . .
C5 C Uani -0.4514(2) 0.67475(8) 0.0589(2) 1.000 0.0268(6) d . . .
C6 C Uani -0.3620(2) 0.64182(8) 0.1619(2) 1.000 0.0258(6) d . . .
C7 C Uani 0.0673(2) 0.65566(7) 0.3013(2) 1.000 0.0188(5) d . . .
C8 C Uani 0.2677(2) 0.60677(7) 0.4741(2) 1.000 0.0211(5) d . . .
C9 C Uani 0.3790(2) 0.62431(7) 0.6257(2) 1.000 0.0214(5) d . . .
C10 C Uani 0.4900(2) 0.65691(7) 0.5862(2) 1.000 0.0203(5) d . . .
C11 C Uani 0.4692(2) 0.68292(7) 0.4589(2) 1.000 0.0202(5) d . . .
C12 C Uani 0.3193(2) 0.68641(7) 0.3435(2) 1.000 0.0215(5) d . . .
C13 C Uani 0.3294(2) 0.56440(7) 0.4021(2) 1.000 0.0237(6) d . . .
C14 C Uani 0.3527(3) 0.56804(8) 0.2635(2) 1.000 0.0302(6) d . . .
C15 C Uani 0.4095(3) 0.52798(9) 0.2035(3) 1.000 0.0416(8) d . . .
C16 C Uani 0.4431(3) 0.48405(9) 0.2821(3) 1.000 0.0444(8) d . . .
C17 C Uani 0.4180(3) 0.47901(8) 0.4201(3) 1.000 0.0369(7) d . . .
C18 C Uani 0.3587(2) 0.51883(8) 0.4783(2) 1.000 0.0283(6) d . . .
C19 C Uani 0.2893(2) 0.64828(8) 0.7189(2) 1.000 0.0226(5) d . . .
C20 C Uani 0.2175(2) 0.61774(8) 0.7961(2) 1.000 0.0288(6) d . . .
C21 C Uani 0.1323(3) 0.63815(9) 0.8802(2) 1.000 0.0337(7) d . . .
C22 C Uani 0.1180(2) 0.68934(9) 0.8878(2) 1.000 0.0324(6) d . . .
C23 C Uani 0.1872(2) 0.71985(8) 0.8100(2) 1.000 0.0283(6) d . . .
C24 C Uani 0.2719(2) 0.69934(7) 0.7250(2) 1.000 0.0244(6) d . . .
C25 C Uani 0.6129(2) 0.70394(7) 0.4667(2) 1.000 0.0223(6) d . . .
C26 C Uani 0.7081(2) 0.68893(7) 0.5978(2) 1.000 0.0242(5) d . . .
C27 C Uani 0.3599(3) 0.47397(8) 0.6995(3) 1.000 0.0399(7) d . . .
N3 N Uani 1.18343(17) 0.33327(6) 1.11613(16) 1.000 0.0194(4) d . . .
N4 N Uani 0.99521(17) 0.36214(6) 0.90454(17) 1.000 0.0183(4) d . . .
C31 C Uani 1.4156(2) 0.36215(7) 1.0952(2) 1.000 0.0212(5) d . . .
C32 C Uani 1.3388(2) 0.33557(7) 1.1776(2) 1.000 0.0191(5) d . . .
C33 C Uani 1.4218(2) 0.31349(8) 1.3125(2) 1.000 0.0256(6) d . . .
C34 C Uani 1.5763(2) 0.31849(8) 1.3600(2) 1.000 0.0279(6) d . . .
C35 C Uani 1.6514(2) 0.34452(8) 1.2757(2) 1.000 0.0291(6) d . . .
C36 C Uani 1.5715(2) 0.36679(8) 1.1416(2) 1.000 0.0269(6) d . . .
C37 C Uani 1.1406(2) 0.35817(7) 0.9911(2) 1.000 0.0177(5) d . . .
C38 C Uani 0.9626(2) 0.38784(7) 0.75928(19) 1.000 0.0180(5) d . . .
C39 C Uani 0.7995(2) 0.40910(7) 0.7061(2) 1.000 0.0198(5) d . . .
C40 C Uani 0.6988(2) 0.37091(7) 0.7383(2) 1.000 0.0203(5) d . . .
C41 C Uani 0.7353(2) 0.33369(7) 0.8379(2) 1.000 0.0196(5) d . . .
C42 C Uani 0.8907(2) 0.32657(7) 0.9415(2) 1.000 0.0211(5) d . . .
C43 C Uani 0.9979(2) 0.35677(7) 0.6384(2) 1.000 0.0186(5) d . . .
C44 C Uani 1.0079(2) 0.30542(7) 0.6432(2) 1.000 0.0217(5) d . . .
C45 C Uani 1.0434(2) 0.27891(7) 0.5309(2) 1.000 0.0229(5) d . . .
C46 C Uani 1.0727(2) 0.30431(8) 0.4146(2) 1.000 0.0223(5) d . . .
C47 C Uani 1.0637(2) 0.35584(7) 0.4072(2) 1.000 0.0213(5) d . . .
C48 C Uani 1.0242(2) 0.38194(7) 0.5173(2) 1.000 0.0196(5) d . . .
C49 C Uani 0.7894(2) 0.45995(7) 0.7747(2) 1.000 0.0228(5) d . . .
C50 C Uani 0.7827(3) 0.50225(8) 0.6881(3) 1.000 0.0330(7) d . . .
C51 C Uani 0.7743(3) 0.54920(8) 0.7473(3) 1.000 0.0425(8) d . . .
C52 C Uani 0.7713(3) 0.55422(9) 0.8924(3) 1.000 0.0424(8) d . . .
C53 C Uani 0.7788(3) 0.51227(9) 0.9795(3) 1.000 0.0403(8) d . . .
C54 C Uani 0.7884(3) 0.46546(8) 0.9213(2) 1.000 0.0316(7) d . . .
C55 C Uani 0.5987(2) 0.30644(7) 0.8233(2) 1.000 0.0233(6) d . . .
C56 C Uani 0.4909(2) 0.32983(7) 0.7159(2) 1.000 0.0249(6) d . . .
C57 C Uani 1.0053(3) 0.45896(8) 0.3850(2) 1.000 0.0333(7) d . . .
H3 H Uiso -0.18970 0.74739 0.00645 1.000 0.0290 c RU . .
H4 H Uiso -0.44993 0.73606 -0.06802 1.000 0.0310 c RU . .
H5 H Uiso -0.55753 0.67063 0.02665 1.000 0.0320 c RU . .
H6 H Uiso -0.40532 0.61509 0.20064 1.000 0.0310 c RU . .
H8 H Uiso 0.17740 0.59329 0.49732 1.000 0.0250 c RU . .
H9 H Uiso 0.43297 0.59461 0.68060 1.000 0.0260 c RU . .
H12A H Uiso 0.27801 0.72031 0.34346 1.000 0.0260 c RU . .
H12B H Uiso 0.32991 0.67996 0.24339 1.000 0.0260 c RU . .
H14 H Uiso 0.32970 0.59823 0.20886 1.000 0.0360 c RU . .
H15 H Uiso 0.42502 0.53094 0.10840 1.000 0.0500 c RU . .
H16 H Uiso 0.48371 0.45702 0.24186 1.000 0.0530 c RU . .
H17 H Uiso 0.44116 0.44868 0.47406 1.000 0.0440 c RU . .
H20 H Uiso 0.22677 0.58266 0.79131 1.000 0.0350 c RU . .
H21 H Uiso 0.08380 0.61701 0.93238 1.000 0.0400 c RU . .
H22 H Uiso 0.06107 0.70335 0.94624 1.000 0.0390 c RU . .
H23 H Uiso 0.17706 0.75491 0.81433 1.000 0.0340 c RU . .
H24 H Uiso 0.31806 0.72056 0.67079 1.000 0.0290 c RU . .
H25 H Uiso 0.63593 0.72431 0.39391 1.000 0.0270 c RU . .
H26 H Uiso 0.81196 0.69720 0.63259 1.000 0.0290 c RU . .
H27A H Uiso 0.31249 0.44470 0.64213 1.000 0.0600 c RU . .
H27B H Uiso 0.32456 0.47770 0.78709 1.000 0.0600 c RU . .
H27C H Uiso 0.46941 0.46981 0.73212 1.000 0.0600 c RU . .
H33 H Uiso 1.37238 0.29530 1.37060 1.000 0.0310 c RU . .
H34 H Uiso 1.63276 0.30389 1.45209 1.000 0.0330 c RU . .
H35 H Uiso 1.75800 0.34704 1.31022 1.000 0.0350 c RU . .
H36 H Uiso 1.62164 0.38462 1.08348 1.000 0.0320 c RU . .
H38 H Uiso 1.03159 0.41719 0.77644 1.000 0.0220 c RU . .
H39 H Uiso 0.77049 0.41338 0.59521 1.000 0.0240 c RU . .
H42A H Uiso 0.89100 0.33182 1.04593 1.000 0.0250 c RU . .
H42B H Uiso 0.92451 0.29213 0.93268 1.000 0.0250 c RU . .
H44 H Uiso 0.99017 0.28798 0.72425 1.000 0.0260 c RU . .
H45 H Uiso 1.04755 0.24363 0.53418 1.000 0.0270 c RU . .
H46 H Uiso 1.09919 0.28635 0.33920 1.000 0.0270 c RU . .
H47 H Uiso 1.08447 0.37310 0.32745 1.000 0.0260 c RU . .
H50 H Uiso 0.78386 0.49912 0.58766 1.000 0.0400 c RU . .
H51 H Uiso 0.77059 0.57792 0.68747 1.000 0.0510 c RU . .
H52 H Uiso 0.76423 0.58625 0.93233 1.000 0.0510 c RU . .
H53 H Uiso 0.77733 0.51554 1.07976 1.000 0.0480 c RU . .
H54 H Uiso 0.79423 0.43690 0.98227 1.000 0.0380 c RU . .
H55 H Uiso 0.58716 0.27784 0.87818 1.000 0.0280 c RU . .
H56 H Uiso 0.38838 0.31982 0.68214 1.000 0.0300 c RU . .
H57A H Uiso 1.10257 0.45520 0.36645 1.000 0.0500 c RU . .
H57B H Uiso 0.98600 0.49427 0.39721 1.000 0.0500 c RU . .
H57C H Uiso 0.92544 0.44546 0.30011 1.000 0.0500 c RU . .

loop_
_atom_type_symbol
_atom_type_description
_atom_type_scat_dispersion_real
_atom_type_scat_dispersion_imag
_atom_type_scat_source
C C 0.0181 0.0091 ' International Tables Vol C Tables 4.2.6.8 and 6.1.1.4'
H H 0.0000 0.0000 ' International Tables Vol C Tables 4.2.6.8 and 6.1.1.4'
N N 0.0311 0.0180 ' International Tables Vol C Tables 4.2.6.8 and 6.1.1.4'
O O 0.0492 0.0322 ' International Tables Vol C Tables 4.2.6.8 and 6.1.1.4'
S S 0.3331 0.5567 ' International Tables Vol C Tables 4.2.6.8 and 6.1.1.4'

loop_
_geom_angle_atom_site_label_1
_geom_angle_atom_site_label_2
_geom_angle_atom_site_label_3
_geom_angle
C1 S1 C7 88.46(9)
C31 S2 C37 88.67(9)
C10 O1 C26 105.57(14)
C18 O2 C27 118.34(17)
C2 N1 C7 110.26(16)
C7 N2 C8 120.78(16)
C7 N2 C12 116.24(15)
C8 N2 C12 122.85(16)
S1 C1 C6 128.51(15)
C2 C1 C6 121.93(18)
S1 C1 C2 109.56(14)
N1 C2 C1 115.69(16)
N1 C2 C3 125.12(17)
C1 C2 C3 119.19(18)
C2 C3 C4 119.02(18)
C40 O3 C56 105.50(14)
C3 C4 C5 121.18(18)
C48 O4 C57 117.48(15)
C4 C5 C6 120.62(18)
C1 C6 C5 118.06(18)
S1 C7 N2 120.34(14)
S1 C7 N1 116.03(15)
N1 C7 N2 123.62(18)
N2 C8 C9 109.85(15)
N2 C8 C13 114.00(15)
C9 C8 C13 113.27(15)
C10 C9 C19 116.02(16)
C8 C9 C19 108.84(15)
C8 C9 C10 105.76(15)
O1 C10 C9 121.43(16)
O1 C10 C11 111.16(17)
C9 C10 C11 127.16(17)
C10 C11 C12 121.92(18)
C10 C11 C25 106.19(16)
C12 C11 C25 131.90(17)
N2 C12 C11 109.71(15)
C8 C13 C14 123.47(17)
C8 C13 C18 117.91(16)
C14 C13 C18 118.58(18)
C13 C14 C15 120.8(2)
C14 C15 C16 120.0(2)
C15 C16 C17 120.5(2)
C16 C17 C18 119.4(2)
C13 C18 C17 120.74(18)
O2 C18 C13 114.73(17)
O2 C18 C17 124.51(19)
C9 C19 C20 118.89(18)
C9 C19 C24 122.28(17)
C20 C19 C24 118.79(18)
C19 C20 C21 120.7(2)
C20 C21 C22 120.1(2)
C21 C22 C23 119.6(2)
C22 C23 C24 120.3(2)
C19 C24 C23 120.59(18)
C11 C25 C26 105.98(16)
O1 C26 C25 111.10(17)
C2 C3 H3 121.00
C32 N3 C37 110.29(16)
C4 C3 H3 120.00
C37 N4 C38 118.57(16)
C38 N4 C42 123.63(15)
C5 C4 H4 119.00
C37 N4 C42 114.71(15)
C3 C4 H4 119.00
C4 C5 H5 120.00
C6 C5 H5 120.00
C5 C6 H6 121.00
C1 C6 H6 121.00
N2 C8 H8 106.00
C9 C8 H8 106.00
C13 C8 H8 106.00
C8 C9 H9 109.00
C10 C9 H9 109.00
C19 C9 H9 109.00
N2 C12 H12A 110.00
N2 C12 H12B 110.00
C11 C12 H12B 110.00
H12A C12 H12B 108.00
C11 C12 H12A 110.00
C15 C14 H14 120.00
C13 C14 H14 120.00
C14 C15 H15 120.00
C16 C15 H15 120.00
C17 C16 H16 120.00
C15 C16 H16 120.00
C16 C17 H17 120.00
C18 C17 H17 120.00
C19 C20 H20 120.00
C21 C20 H20 120.00
C20 C21 H21 120.00
C22 C21 H21 120.00
C21 C22 H22 120.00
C23 C22 H22 120.00
C24 C23 H23 120.00
C22 C23 H23 120.00
C19 C24 H24 120.00
C23 C24 H24 120.00
C26 C25 H25 127.00
C11 C25 H25 127.00
O1 C26 H26 124.00
C25 C26 H26 124.00
O2 C27 H27A 109.00
O2 C27 H27B 109.00
O2 C27 H27C 109.00
H27A C27 H27B 109.00
H27A C27 H27C 109.00
H27B C27 H27C 110.00
S2 C31 C32 109.37(14)
S2 C31 C36 128.32(15)
C32 C31 C36 122.31(17)
N3 C32 C31 115.95(16)
N3 C32 C33 125.26(17)
C31 C32 C33 118.79(18)
C32 C33 C34 119.16(18)
C33 C34 C35 121.40(17)
C34 C35 C36 120.50(18)
C31 C36 C35 117.84(18)
S2 C37 N3 115.71(14)
S2 C37 N4 120.45(14)
N3 C37 N4 123.82(18)
N4 C38 C39 112.02(15)
N4 C38 C43 113.64(15)
C39 C38 C43 111.92(15)
C38 C39 C40 107.30(15)
C38 C39 C49 111.89(15)
C40 C39 C49 114.22(16)
O3 C40 C39 120.83(16)
O3 C40 C41 111.10(17)
C39 C40 C41 128.07(18)
C40 C41 C42 122.73(18)
C40 C41 C55 106.49(17)
C42 C41 C55 130.75(17)
N4 C42 C41 110.03(15)
C38 C43 C44 123.41(16)
C38 C43 C48 117.91(16)
C44 C43 C48 118.67(17)
C43 C44 C45 121.00(17)
C44 C45 C46 119.59(18)
C45 C46 C47 120.57(18)
C46 C47 C48 119.53(17)
O4 C48 C43 115.30(16)
O4 C48 C47 124.10(17)
C43 C48 C47 120.60(17)
C39 C49 C50 118.98(18)
C39 C49 C54 122.29(17)
C50 C49 C54 118.73(19)
C49 C50 C51 120.5(2)
C50 C51 C52 120.3(2)
C51 C52 C53 119.5(2)
C52 C53 C54 120.4(2)
C49 C54 C53 120.6(2)
C41 C55 C56 105.76(16)
O3 C56 C55 111.15(17)
C32 C33 H33 120.00
C34 C33 H33 120.00
C33 C34 H34 119.00
C35 C34 H34 119.00
C34 C35 H35 120.00
C36 C35 H35 120.00
C31 C36 H36 121.00
C35 C36 H36 121.00
N4 C38 H38 106.00
C39 C38 H38 106.00
C43 C38 H38 106.00
C38 C39 H39 108.00
C40 C39 H39 108.00
C49 C39 H39 108.00
N4 C42 H42A 110.00
N4 C42 H42B 110.00
C41 C42 H42A 110.00
C41 C42 H42B 110.00
H42A C42 H42B 108.00
C43 C44 H44 119.00
C45 C44 H44 120.00
C44 C45 H45 120.00
C46 C45 H45 120.00
C45 C46 H46 120.00
C47 C46 H46 120.00
C46 C47 H47 120.00
C48 C47 H47 120.00
C49 C50 H50 120.00
C51 C50 H50 120.00
C50 C51 H51 120.00
C52 C51 H51 120.00
C51 C52 H52 120.00
C53 C52 H52 120.00
C52 C53 H53 120.00
C54 C53 H53 120.00
C49 C54 H54 120.00
C53 C54 H54 120.00
C41 C55 H55 127.00
C56 C55 H55 127.00
O3 C56 H56 124.00
C55 C56 H56 124.00
O4 C57 H57A 109.00
O4 C57 H57B 109.00
O4 C57 H57C 109.00
H57A C57 H57B 109.00
H57A C57 H57C 109.00
H57B C57 H57C 109.00

loop_
_geom_bond_atom_site_label_1
_geom_bond_atom_site_label_2
_geom_bond_distance
S1 C1 1.7401(19)
S1 C7 1.775(2)
S2 C31 1.7413(19)
S2 C37 1.770(2)
O1 C10 1.363(2)
O1 C26 1.376(2)
O2 C27 1.428(3)
O2 C18 1.367(2)
N1 C7 1.301(2)
N1 C2 1.391(3)
N2 C8 1.464(2)
N2 C7 1.356(3)
N2 C12 1.480(3)
C1 C6 1.386(3)
C1 C2 1.407(3)
C2 C3 1.393(3)
O3 C56 1.378(2)
O3 C40 1.369(2)
C3 C4 1.384(3)
O4 C48 1.371(2)
C4 C5 1.396(3)
O4 C57 1.430(2)
C5 C6 1.388(3)
C8 C13 1.525(3)
C8 C9 1.559(3)
C9 C19 1.525(3)
C9 C10 1.487(3)
C10 C11 1.347(3)
C11 C25 1.436(3)
C11 C12 1.489(3)
C13 C14 1.387(3)
C13 C18 1.404(3)
C14 C15 1.393(3)
C15 C16 1.378(4)
C16 C17 1.392(4)
C17 C18 1.391(3)
C19 C20 1.394(3)
C19 C24 1.386(3)
C20 C21 1.392(3)
C21 C22 1.388(3)
C22 C23 1.382(3)
C23 C24 1.396(3)
C25 C26 1.343(3)
N3 C32 1.389(3)
C3 H3 0.9500
N3 C37 1.305(2)
N4 C42 1.481(3)
N4 C38 1.476(2)
C4 H4 0.9500
N4 C37 1.357(2)
C5 H5 0.9500
C6 H6 0.9500
C8 H8 1.0000
C9 H9 1.0000
C12 H12A 0.9900
C12 H12B 0.9900
C14 H14 0.9500
C15 H15 0.9500
C16 H16 0.9500
C17 H17 0.9500
C20 H20 0.9500
C21 H21 0.9500
C22 H22 0.9500
C23 H23 0.9500
C24 H24 0.9500
C25 H25 0.9500
C26 H26 0.9500
C27 H27B 0.9800
C27 H27C 0.9800
C27 H27A 0.9800
C31 C32 1.400(3)
C31 C36 1.391(3)
C32 C33 1.400(3)
C33 C34 1.380(3)
C34 C35 1.395(3)
C35 C36 1.389(3)
C38 C39 1.559(3)
C38 C43 1.524(3)
C39 C40 1.484(3)
C39 C49 1.527(3)
C40 C41 1.342(3)
C41 C42 1.492(3)
C41 C55 1.440(3)
C43 C44 1.384(3)
C43 C48 1.408(3)
C44 C45 1.394(3)
C45 C46 1.384(3)
C46 C47 1.389(3)
C47 C48 1.389(3)
C49 C50 1.389(3)
C49 C54 1.388(3)
C50 C51 1.392(3)
C51 C52 1.378(4)
C52 C53 1.383(4)
C53 C54 1.386(3)
C55 C56 1.345(3)
C33 H33 0.9500
C34 H34 0.9500
C35 H35 0.9500
C36 H36 0.9500
C38 H38 1.0000
C39 H39 1.0000
C42 H42A 0.9900
C42 H42B 0.9900
C44 H44 0.9500
C45 H45 0.9500
C46 H46 0.9500
C47 H47 0.9500
C50 H50 0.9500
C51 H51 0.9500
C52 H52 0.9500
C53 H53 0.9500
C54 H54 0.9500
C55 H55 0.9500
C56 H56 0.9500
C57 H57A 0.9800
C57 H57B 0.9800
C57 H57C 0.9800

loop_
_geom_hbond_atom_site_label_D
_geom_hbond_atom_site_label_H
_geom_hbond_atom_site_label_A
_geom_hbond_distance_DH
_geom_hbond_distance_HA
_geom_hbond_distance_DA
_geom_hbond_angle_DHA
_geom_hbond_site_symmetry_A
C3 H3 N3 0.9500 2.5900 3.481(2) 156.00 2_656
C22 H22 N1 0.9500 2.6200 3.400(2) 140.00 1_556

loop_
_geom_torsion_atom_site_label_1
_geom_torsion_atom_site_label_2
_geom_torsion_atom_site_label_3
_geom_torsion_atom_site_label_4
_geom_torsion
C7 S1 C1 C2 -0.34(14)
C7 S1 C1 C6 -179.62(19)
C1 S1 C7 N1 -0.02(16)
C1 S1 C7 N2 178.88(16)
C31 S2 C37 N4 -178.67(16)
C37 S2 C31 C32 -0.29(14)
C37 S2 C31 C36 179.38(19)
C31 S2 C37 N3 -0.40(16)
C26 O1 C10 C11 -0.7(2)
C10 O1 C26 C25 0.7(2)
C26 O1 C10 C9 173.91(17)
C27 O2 C18 C13 -174.08(19)
C27 O2 C18 C17 7.7(3)
C7 N1 C2 C1 -0.6(2)
C7 N1 C2 C3 179.74(18)
C2 N1 C7 N2 -178.49(17)
C2 N1 C7 S1 0.4(2)
C8 N2 C7 S1 5.7(2)
C8 N2 C7 N1 -175.54(17)
C12 N2 C8 C9 51.2(2)
C12 N2 C8 C13 -77.2(2)
C7 N2 C12 C11 165.74(16)
C8 N2 C12 C11 -18.4(2)
C12 N2 C7 N1 0.4(3)
C7 N2 C8 C9 -133.15(17)
C12 N2 C7 S1 -178.37(13)
C7 N2 C8 C13 98.5(2)
S1 C1 C2 N1 0.6(2)
S1 C1 C2 C3 -179.73(14)
C6 C1 C2 N1 179.96(17)
C6 C1 C2 C3 -0.4(3)
S1 C1 C6 C5 179.15(15)
C2 C1 C6 C5 -0.1(3)
C1 C2 C3 C4 0.7(3)
N1 C2 C3 C4 -179.69(18)
C2 C3 C4 C5 -0.6(3)
C56 O3 C40 C39 178.41(16)
C56 O3 C40 C41 -0.9(2)
C40 O3 C56 C55 0.8(2)
C57 O4 C48 C43 -168.57(19)
C57 O4 C48 C47 11.4(3)
C3 C4 C5 C6 0.2(3)
C4 C5 C6 C1 0.2(3)
N2 C8 C9 C10 -49.3(2)
N2 C8 C9 C19 75.96(19)
C13 C8 C9 C19 -155.28(16)
N2 C8 C13 C14 8.0(3)
C13 C8 C9 C10 79.42(19)
C9 C8 C13 C18 63.8(2)
C9 C8 C13 C14 -118.6(2)
N2 C8 C13 C18 -169.63(17)
C8 C9 C10 C11 25.3(3)
C8 C9 C10 O1 -148.47(17)
C8 C9 C19 C20 79.5(2)
C19 C9 C10 O1 90.8(2)
C19 C9 C10 C11 -95.5(2)
C8 C9 C19 C24 -98.0(2)
C10 C9 C19 C20 -161.45(17)
C10 C9 C19 C24 21.1(3)
O1 C10 C11 C12 -178.79(16)
O1 C10 C11 C25 0.5(2)
C9 C10 C11 C12 7.0(3)
C9 C10 C11 C25 -173.76(18)
C10 C11 C25 C26 -0.1(2)
C12 C11 C25 C26 179.13(19)
C25 C11 C12 N2 168.63(19)
C10 C11 C12 N2 -12.3(2)
C18 C13 C14 C15 -2.5(3)
C8 C13 C14 C15 180.0(2)
C14 C13 C18 O2 -174.67(19)
C8 C13 C18 O2 3.0(3)
C8 C13 C18 C17 -178.7(2)
C14 C13 C18 C17 3.6(3)
C13 C14 C15 C16 0.1(4)
C14 C15 C16 C17 1.2(4)
C15 C16 C17 C18 -0.1(4)
C16 C17 C18 C13 -2.4(4)
C16 C17 C18 O2 175.7(2)
C9 C19 C20 C21 -178.83(18)
C20 C19 C24 C23 1.6(3)
C9 C19 C24 C23 179.11(17)
C24 C19 C20 C21 -1.3(3)
C19 C20 C21 C22 0.1(3)
C20 C21 C22 C23 0.8(3)
C21 C22 C23 C24 -0.4(3)
C22 C23 C24 C19 -0.8(3)
C11 C25 C26 O1 -0.4(2)
C37 N3 C32 C31 -1.2(2)
C37 N3 C32 C33 179.11(19)
C32 N3 C37 S2 1.0(2)
C32 N3 C37 N4 179.17(17)
C38 N4 C37 S2 3.2(2)
C38 N4 C37 N3 -174.92(17)
C42 N4 C37 S2 164.08(13)
C42 N4 C37 N3 -14.1(3)
C37 N4 C38 C39 -155.70(16)
C37 N4 C38 C43 76.2(2)
C42 N4 C38 C39 45.2(2)
C42 N4 C38 C43 -82.8(2)
C37 N4 C42 C41 -178.97(16)
C38 N4 C42 C41 -19.2(2)
S2 C31 C32 N3 0.9(2)
S2 C31 C32 C33 -179.39(15)
C36 C31 C32 N3 -178.78(18)
C36 C31 C32 C33 0.9(3)
S2 C31 C36 C35 179.52(16)
C32 C31 C36 C35 -0.9(3)
N3 C32 C33 C34 179.57(19)
C31 C32 C33 C34 -0.1(3)
C32 C33 C34 C35 -0.8(3)
C33 C34 C35 C36 0.9(3)
C34 C35 C36 C31 0.0(3)
N4 C38 C39 C40 -41.92(19)
N4 C38 C39 C49 84.11(19)
C43 C38 C39 C40 87.05(18)
C43 C38 C39 C49 -146.92(16)
N4 C38 C43 C44 21.6(3)
N4 C38 C43 C48 -157.26(17)
C39 C38 C43 C44 -106.6(2)
C39 C38 C43 C48 74.6(2)
C38 C39 C40 O3 -157.15(16)
C38 C39 C40 C41 22.0(3)
C49 C39 C40 O3 78.2(2)
C49 C39 C40 C41 -102.6(2)
C38 C39 C49 C50 102.3(2)
C38 C39 C49 C54 -76.9(2)
C40 C39 C49 C50 -135.5(2)
C40 C39 C49 C54 45.2(3)
O3 C40 C41 C42 -177.61(16)
O3 C40 C41 C55 0.7(2)
C39 C40 C41 C42 3.1(3)
C39 C40 C41 C55 -178.54(18)
C40 C41 C42 N4 -6.4(3)
C55 C41 C42 N4 175.70(18)
C40 C41 C55 C56 -0.2(2)
C42 C41 C55 C56 177.91(19)
C38 C43 C44 C45 -178.75(18)
C48 C43 C44 C45 0.1(3)
C38 C43 C48 O4 -3.0(3)
C38 C43 C48 C47 177.02(17)
C44 C43 C48 O4 178.11(17)
C44 C43 C48 C47 -1.9(3)
C43 C44 C45 C46 1.6(3)
C44 C45 C46 C47 -1.5(3)
C45 C46 C47 C48 -0.3(3)
C46 C47 C48 O4 -177.98(18)
C46 C47 C48 C43 2.0(3)
C39 C49 C50 C51 -179.6(2)
C54 C49 C50 C51 -0.4(4)
C39 C49 C54 C53 -179.9(2)
C50 C49 C54 C53 0.9(4)
C49 C50 C51 C52 -0.5(4)
C50 C51 C52 C53 0.9(4)
C51 C52 C53 C54 -0.4(4)
C52 C53 C54 C49 -0.5(4)
C41 C55 C56 O3 -0.3(2)
